data_7222640
loop_
_publ_author_name
'Muts, I.'
'Nilges, T.'
'Poettgen, R.'
'Rodewald, U.C.'
'Zaremba, V.I.'

_publ_section_title
;
 Synthesis and Structure of Sr2 Pd2 In and Sr2 Pt2 In
;
_journal_name_full
;
Zeitschrift fuer Naturforschung, Teil B. Anorganische Chemie, Organische 
Chemie (42,1987-)
;
_journal_page_first 1563
_journal_page_last 1566
_journal_volume 62
_journal_year 2007
_chemical_formula_sum 'In Pt2 Sr2'
_chemical_name_systematic 'Sr2 Pt2 In'
_space_group_IT_number 15
_symmetry_space_group_name_Hall '-C 2yc'
_symmetry_space_group_name_H-M 'C 1 2/c 1'
_cell_angle_alpha 90
_cell_angle_beta 103.17
_cell_angle_gamma 90
_cell_formula_units_Z 4
_cell_length_a 10.268
_cell_length_b 5.99
_cell_length_c 8.303
_cell_volume 497.247
_citation_journal_id_ASTM ZNBSEN
_cod_data_source_file Muts_ZNBSEN_2007_935.cif
_cod_data_source_block In1Pt2Sr2
_cod_original_formula_sum 'In1 Pt2 Sr2'
_cod_database_code 7222640

loop_
_symmetry_equiv_pos_as_xyz
x,y,z
-x,y,-z+1/2
-x,-y,-z
x,-y,z-1/2
x+1/2,y+1/2,z
-x+1/2,y+1/2,-z+1/2
-x+1/2,-y+1/2,-z
x+1/2,-y+1/2,z-1/2

loop_
_atom_site_label
_atom_site_type_symbol
_atom_site_fract_x
_atom_site_fract_y
_atom_site_fract_z
_atom_site_occupancy
_atom_site_U_iso_or_equiv
Pt1 Pt 0.13609 0.13773 0.00256 1 0.0
In1 In 0 0.1312 0.25 1 0.0
Sr1 Sr 0.35182 0.1412 0.35222 1 0.0
